data_4502561
loop_
_publ_author_name
'Shiota, Naoki'
'Kinuta, Takafumi'
'Sato, Tomohiro'
'Tajima, Nobuo'
'Kuroda, Reiko'
'Matsubara, Yoshio'
'Imai, Yoshitane'

_publ_section_title
;
 Preparation of Supramolecular Thiophene Host System Showing Solid-State
 Fluorescence by Using Chiral (1R,2S)-2-Amino-1,2-diphenylethanol
;
_journal_issue 3
_journal_name_full 'Crystal Growth &amp; Design'
_journal_page_first 1341
_journal_paper_doi 10.1021/cg901364a
_journal_volume 10
_journal_year 2010
_chemical_absolute_configuration ad
_chemical_formula_sum 'C21 H25 N O4 S'
_chemical_formula_weight 387.48
_chemical_name_systematic
; 
 ? 
;
_space_group_IT_number 19
_symmetry_cell_setting orthorhombic
_symmetry_space_group_name_Hall 'P 2ac 2ab'
_symmetry_space_group_name_H-M 'P 21 21 21'
_atom_sites_solution_hydrogens geom
_atom_sites_solution_primary direct
_atom_sites_solution_secondary difmap
_audit_creation_method SHELXL-97
_cell_angle_alpha 90.00
_cell_angle_beta 90.00
_cell_angle_gamma 90.00
_cell_formula_units_Z 4
_cell_length_a 6.0282(8)
_cell_length_b 14.2580(18)
_cell_length_c 22.795(3)
_cell_measurement_reflns_used 2754
_cell_measurement_temperature 115(2)
_cell_measurement_theta_max 27.54
_cell_measurement_theta_min 1.68
_cell_volume 1959.2(4)
_computing_cell_refinement 'Bruker SAINT'
_computing_data_collection 'Bruker SMART'
_computing_data_reduction 'Bruker SAINT'
_computing_structure_refinement 'SHELXL-97 (Sheldrick, 1997)'
_computing_structure_solution 'SHELXS-97 (Sheldrick, 1997)'
_diffrn_ambient_temperature 115(2)
_diffrn_measured_fraction_theta_full 0.998
_diffrn_measured_fraction_theta_max 0.998
_diffrn_measurement_device_type 'CCD area detector'
_diffrn_measurement_method '\w scans'
_diffrn_radiation_monochromator graphite
_diffrn_radiation_source 'fine-focus sealed tube'
_diffrn_radiation_type MoK\a
_diffrn_radiation_wavelength 0.71073
_diffrn_reflns_av_R_equivalents 0.0808
_diffrn_reflns_av_sigmaI/netI 0.1021
_diffrn_reflns_limit_h_max 7
_diffrn_reflns_limit_h_min -7
_diffrn_reflns_limit_k_max 16
_diffrn_reflns_limit_k_min -16
_diffrn_reflns_limit_l_max 20
_diffrn_reflns_limit_l_min -26
_diffrn_reflns_number 10202
_diffrn_reflns_theta_full 25.02
_diffrn_reflns_theta_max 25.02
_diffrn_reflns_theta_min 1.68
_exptl_absorpt_coefficient_mu 0.192
_exptl_absorpt_correction_T_max 0.9905
_exptl_absorpt_correction_T_min 0.9019
_exptl_absorpt_correction_type empirical
_exptl_absorpt_process_details 'Bruker SADABS'
_exptl_crystal_colour colorless
_exptl_crystal_density_diffrn 1.314
_exptl_crystal_density_method 'not measured'
_exptl_crystal_description needle
_exptl_crystal_F_000 824
_exptl_crystal_size_max 0.55
_exptl_crystal_size_mid 0.10
_exptl_crystal_size_min 0.05
_refine_diff_density_max 0.300
_refine_diff_density_min -0.357
_refine_diff_density_rms 0.071
_refine_ls_abs_structure_details 'Flack H D (1983), Acta Cryst. A39, 876-881'
_refine_ls_abs_structure_Flack 0.04(18)
_refine_ls_extinction_method none
_refine_ls_goodness_of_fit_ref 1.095
_refine_ls_hydrogen_treatment constr
_refine_ls_matrix_type full
_refine_ls_number_parameters 248
_refine_ls_number_reflns 3446
_refine_ls_number_restraints 0
_refine_ls_restrained_S_all 1.095
_refine_ls_R_factor_all 0.0971
_refine_ls_R_factor_gt 0.0755
_refine_ls_shift/su_max 0.010
_refine_ls_shift/su_mean 0.001
_refine_ls_structure_factor_coef Fsqd
_refine_ls_weighting_details 'calc w=1/[\s^2^(Fo^2^)+(0.0549P)^2^+1.8460P] where P=(Fo^2^+2Fc^2^)/3'
_refine_ls_weighting_scheme calc
_refine_ls_wR_factor_gt 0.1529
_refine_ls_wR_factor_ref 0.1629
_reflns_number_gt 2752
_reflns_number_total 3446
_reflns_threshold_expression >2sigma(I)
_cod_data_source_file cg901364a_si_002.cif
_cod_data_source_block imai911_3
_cod_depositor_comments
;
The following automatic conversions were performed:

'_symmetry_cell_setting' value 'Orthorhombic' changed to
'orthorhombic' according to
/home/saulius/struct/CIF-dictionaries/cif_core.dic dictionary named
'cif_core.dic' version 2.4.2 from 2011-04-26.

Automatic conversion script
Id: cif_fix_values 1715 2011-07-08 13:25:40Z adriana 
;
_cod_original_sg_symbol_H-M P2(1)2(1)2(1)
_cod_database_code 4502561

loop_
_symmetry_equiv_pos_as_xyz
'x, y, z'
'-x+1/2, -y, z+1/2'
'-x, y+1/2, -z+1/2'
'x+1/2, -y+1/2, -z'

loop_
_atom_site_label
_atom_site_type_symbol
_atom_site_fract_x
_atom_site_fract_y
_atom_site_fract_z
_atom_site_U_iso_or_equiv
_atom_site_adp_type
_atom_site_occupancy
_atom_site_symmetry_multiplicity
_atom_site_calc_flag
_atom_site_refinement_flags
S1 S 0.1946(3) 0.15915(11) 0.24155(6) 0.0327(4) Uani 1 1 d .
C2 C 0.1337(8) 0.1743(4) 0.3135(2) 0.0206(12) Uani 1 1 d .
H2 H 0.2377 0.1652 0.3443 0.025 Uiso 1 1 calc R
C3 C -0.0817(8) 0.2012(3) 0.3225(2) 0.0169(11) Uani 1 1 d .
C4 C -0.1991(9) 0.2077(3) 0.2686(2) 0.0179(11) Uani 1 1 d .
H4 H -0.3517 0.2239 0.2663 0.021 Uiso 1 1 calc R
C5 C -0.0706(8) 0.1882(3) 0.2192(2) 0.0163(11) Uani 1 1 d .
H5 H -0.1207 0.1905 0.1797 0.020 Uiso 1 1 calc R
C6 C -0.1779(9) 0.2223(3) 0.3809(2) 0.0171(11) Uani 1 1 d .
O7 O -0.0567(6) 0.2181(2) 0.42535(14) 0.0196(8) Uani 1 1 d .
O8 O -0.3801(5) 0.2449(2) 0.38295(15) 0.0228(9) Uani 1 1 d .
C11 C 1.0928(9) 1.0535(4) 0.0541(2) 0.0197(12) Uani 1 1 d .
C12 C 1.2908(9) 1.0810(4) 0.0794(2) 0.0280(13) Uani 1 1 d .
H12 H 1.3990 1.0351 0.0890 0.034 Uiso 1 1 calc R
C13 C 1.3332(10) 1.1740(4) 0.0908(2) 0.0305(14) Uani 1 1 d .
H13 H 1.4707 1.1916 0.1079 0.037 Uiso 1 1 calc R
C14 C 1.1789(10) 1.2416(4) 0.0777(2) 0.0296(13) Uani 1 1 d .
H14 H 1.2090 1.3058 0.0854 0.035 Uiso 1 1 calc R
C15 C 0.9793(10) 1.2150(4) 0.0530(2) 0.0280(14) Uani 1 1 d .
H15 H 0.8703 1.2611 0.0443 0.034 Uiso 1 1 calc R
C16 C 0.9373(10) 1.1219(4) 0.0408(2) 0.0243(13) Uani 1 1 d .
H16 H 0.8005 1.1045 0.0232 0.029 Uiso 1 1 calc R
C17 C 1.0548(9) 0.9511(4) 0.0396(2) 0.0194(12) Uani 1 1 d .
H17 H 1.0998 0.9127 0.0744 0.023 Uiso 1 1 calc R
O18 O 0.8311(6) 0.9294(2) 0.02581(14) 0.0244(8) Uani 1 1 d .
H18 H 0.7644 0.9125 0.0564 0.037 Uiso 1 1 calc R
C19 C 1.1622(8) 0.9787(3) -0.0673(2) 0.0148(11) Uani 1 1 d .
C20 C 1.3350(9) 1.0339(3) -0.0890(2) 0.0220(12) Uani 1 1 d .
H20 H 1.4720 1.0358 -0.0684 0.026 Uiso 1 1 calc R
C21 C 1.3108(10) 1.0856(4) -0.1395(2) 0.0279(13) Uani 1 1 d .
H21 H 1.4308 1.1218 -0.1542 0.033 Uiso 1 1 calc R
C22 C 1.1100(10) 1.0842(4) -0.1685(2) 0.0267(13) Uani 1 1 d .
H22 H 1.0914 1.1201 -0.2033 0.032 Uiso 1 1 calc R
C23 C 0.9379(10) 1.0318(4) -0.1476(2) 0.0269(13) Uani 1 1 d .
H23 H 0.8008 1.0307 -0.1681 0.032 Uiso 1 1 calc R
C24 C 0.9626(9) 0.9805(3) -0.0968(2) 0.0195(12) Uani 1 1 d .
H24 H 0.8404 0.9458 -0.0818 0.023 Uiso 1 1 calc R
C25 C 1.1974(9) 0.9220(3) -0.0124(2) 0.0167(10) Uani 1 1 d .
H25 H 1.3562 0.9295 -0.0006 0.020 Uiso 1 1 calc R
N26 N 1.1601(7) 0.8204(3) -0.02561(17) 0.0195(10) Uani 1 1 d .
H26A H 1.0308 0.8136 -0.0458 0.029 Uiso 1 1 calc R
H26B H 1.1522 0.7875 0.0086 0.029 Uiso 1 1 calc R
H26C H 1.2745 0.7982 -0.0476 0.029 Uiso 1 1 calc R
O31 O 0.6244(7) 0.9013(3) 0.12738(15) 0.0356(11) Uani 1 1 d .
H31 H 0.5452 0.8541 0.1342 0.053 Uiso 1 1 calc R
C31 C 0.6622(12) 0.9512(6) 0.1806(3) 0.064(2) Uani 1 1 d .
H31A H 0.5464 0.9333 0.2093 0.076 Uiso 1 1 calc R
H31B H 0.6466 1.0192 0.1728 0.076 Uiso 1 1 calc R
C32 C 0.8749(12) 0.9344(5) 0.2060(3) 0.053(2) Uani 1 1 d .
H32A H 0.8798 0.8707 0.2220 0.080 Uiso 1 1 calc R
H32B H 0.9013 0.9797 0.2376 0.080 Uiso 1 1 calc R
H32C H 0.9898 0.9413 0.1759 0.080 Uiso 1 1 calc R

loop_
_atom_site_aniso_label
_atom_site_aniso_U_11
_atom_site_aniso_U_22
_atom_site_aniso_U_33
_atom_site_aniso_U_23
_atom_site_aniso_U_13
_atom_site_aniso_U_12
S1 0.0256(8) 0.0500(9) 0.0225(7) -0.0044(7) -0.0001(6) 0.0008(8)
C2 0.017(3) 0.032(3) 0.013(2) 0.001(2) -0.002(2) -0.002(2)
C3 0.015(3) 0.017(3) 0.019(3) 0.002(2) 0.004(2) -0.005(2)
C4 0.016(3) 0.016(2) 0.021(3) 0.004(2) -0.004(2) -0.002(2)
C5 0.015(3) 0.022(3) 0.012(2) 0.002(2) -0.005(2) -0.009(2)
C6 0.025(3) 0.007(2) 0.020(3) -0.001(2) 0.000(3) -0.002(2)
O7 0.0182(19) 0.029(2) 0.0116(18) -0.0015(15) -0.0006(15) 0.0042(16)
O8 0.0091(19) 0.031(2) 0.028(2) 0.0055(17) 0.0036(15) 0.0042(16)
C11 0.021(3) 0.027(3) 0.011(2) -0.001(2) 0.008(2) 0.001(2)
C12 0.023(3) 0.040(3) 0.021(3) -0.008(3) 0.000(2) 0.001(3)
C13 0.021(3) 0.043(4) 0.028(3) -0.017(3) 0.002(3) -0.010(3)
C14 0.035(3) 0.030(3) 0.024(3) -0.005(2) 0.011(3) -0.008(3)
C15 0.032(3) 0.032(3) 0.020(3) -0.003(3) -0.002(2) 0.012(3)
C16 0.032(3) 0.031(3) 0.010(3) -0.006(2) 0.000(2) 0.004(3)
C17 0.012(3) 0.030(3) 0.016(3) 0.006(2) 0.000(2) 0.001(2)
O18 0.017(2) 0.031(2) 0.0245(19) -0.0073(17) 0.0064(16) -0.0070(18)
C19 0.012(3) 0.013(2) 0.019(3) -0.005(2) -0.001(2) 0.001(2)
C20 0.021(3) 0.025(3) 0.020(3) -0.005(2) 0.003(2) -0.004(3)
C21 0.035(3) 0.021(3) 0.028(3) 0.003(2) 0.003(3) -0.008(3)
C22 0.046(4) 0.021(3) 0.014(3) 0.004(2) -0.002(2) -0.001(3)
C23 0.033(3) 0.022(3) 0.025(3) 0.003(2) -0.008(3) -0.002(3)
C24 0.022(3) 0.022(3) 0.014(3) -0.006(2) 0.001(2) 0.004(2)
C25 0.012(2) 0.013(2) 0.025(3) 0.003(2) -0.001(2) -0.002(2)
N26 0.011(2) 0.030(2) 0.018(2) 0.0083(18) 0.0013(18) 0.003(2)
O31 0.040(3) 0.044(3) 0.023(2) -0.0058(19) 0.0077(18) -0.020(2)
C31 0.039(4) 0.113(7) 0.040(4) -0.043(4) 0.008(4) 0.000(5)
C32 0.064(5) 0.050(4) 0.045(4) -0.018(3) -0.011(4) 0.018(4)

loop_
_atom_type_symbol
_atom_type_description
_atom_type_scat_dispersion_real
_atom_type_scat_dispersion_imag
_atom_type_scat_source
C C 0.0033 0.0016 'International Tables Vol C Tables 4.2.6.8 and 6.1.1.4'
H H 0.0000 0.0000 'International Tables Vol C Tables 4.2.6.8 and 6.1.1.4'
N N 0.0061 0.0033 'International Tables Vol C Tables 4.2.6.8 and 6.1.1.4'
O O 0.0106 0.0060 'International Tables Vol C Tables 4.2.6.8 and 6.1.1.4'
S S 0.1246 0.1234 'International Tables Vol C Tables 4.2.6.8 and 6.1.1.4'

loop_
_geom_angle_atom_site_label_1
_geom_angle_atom_site_label_2
_geom_angle_atom_site_label_3
_geom_angle
C2 S1 C5 93.1(2)
C3 C2 S1 112.7(4)
C2 C3 C4 111.2(4)
C2 C3 C6 124.1(5)
C4 C3 C6 124.7(5)
C5 C4 C3 114.1(5)
C4 C5 S1 108.9(4)
O7 C6 O8 123.1(5)
O7 C6 C3 119.3(5)
O8 C6 C3 117.6(5)
C12 C11 C16 118.4(5)
C12 C11 C17 119.7(5)
C16 C11 C17 121.9(5)
C13 C12 C11 120.9(6)
C12 C13 C14 120.7(5)
C13 C14 C15 119.1(5)
C16 C15 C14 120.4(6)
C15 C16 C11 120.6(6)
O18 C17 C11 113.7(4)
O18 C17 C25 107.7(4)
C11 C17 C25 110.2(4)
C24 C19 C20 118.0(4)
C24 C19 C25 122.6(5)
C20 C19 C25 119.4(4)
C21 C20 C19 121.3(5)
C20 C21 C22 119.1(5)
C23 C22 C21 120.5(5)
C22 C23 C24 120.1(5)
C19 C24 C23 120.9(5)
N26 C25 C19 109.3(4)
N26 C25 C17 109.6(4)
C19 C25 C17 115.0(4)
O31 C31 C32 113.9(6)

loop_
_geom_bond_atom_site_label_1
_geom_bond_atom_site_label_2
_geom_bond_distance
S1 C2 1.694(5)
S1 C5 1.728(5)
C2 C3 1.369(7)
C3 C4 1.421(7)
C3 C6 1.484(7)
C4 C5 1.394(7)
C6 O7 1.251(6)
C6 O8 1.262(6)
C11 C12 1.383(7)
C11 C16 1.386(7)
C11 C17 1.514(7)
C12 C13 1.375(8)
C13 C14 1.372(8)
C14 C15 1.381(8)
C15 C16 1.380(8)
C17 O18 1.419(6)
C17 C25 1.522(7)
C19 C24 1.378(7)
C19 C20 1.396(7)
C19 C25 1.505(6)
C20 C21 1.375(7)
C21 C22 1.379(8)
C22 C23 1.365(8)
C23 C24 1.378(7)
C25 N26 1.498(6)
O31 C31 1.424(7)
C31 C32 1.428(9)
